data_7702136
loop_
_publ_author_name
'Donamar\'ia, Roc\'io'
'Fern\'andez, Eduardo J'
'L\'opez-de-Luzuriaga, Jos\'e M'
'Monge, Miguel'
'Olmos, M. Elena'
'Pascual, David'
'Rodr\'iguez-Castillo, Mar\'ia'

_publ_section_title
;
 New Au(i)-Cu(i) heterometallic complexes: the role of bridging pyridazine
 ligands in the presence of unsupported metallophilic interactions.
;
_journal_issue 33
_journal_name_full 'Dalton transactions (Cambridge, England : 2003)'
_journal_page_first 10941
_journal_page_last 10949
_journal_paper_doi 10.1039/c7dt02229h
_journal_volume 46
_journal_year 2017
_chemical_compound_source 'synthesis as described'
_chemical_formula_moiety 'C16 H18 Cu2 N8, 2(c12 Au F10), C2 H3 N'
_chemical_formula_sum 'C42 H21 Au2 Cu2 F20 N9'
_chemical_formula_weight 1552.69
_space_group_IT_number 15
_space_group_name_Hall '-C 2yc'
_space_group_name_H-M_alt 'C 1 2/c 1'
_symmetry_cell_setting monoclinic
_symmetry_Int_Tables_number 15
_symmetry_space_group_name_H-M 'C 1 2/c 1'
_atom_sites_solution_hydrogens geom
_atom_sites_solution_primary direct
_atom_sites_solution_secondary difmap
_audit_conform_dict_location ftp://ftp.iucr.org/pub/cif_core.dic
_audit_conform_dict_name cif_core.dic
_audit_conform_dict_version 2.4.3
_audit_creation_date 2016-06-01T11:44:48-00:00
_audit_creation_method 'WinGX routine CIF_UPDATE'
_audit_update_record
;
2017-07-07 deposited with the CCDC.
2017-07-24 downloaded from the CCDC.
;
_cell_angle_alpha 90
_cell_angle_beta 103.147(2)
_cell_angle_gamma 90
_cell_formula_units_Z 4
_cell_length_a 24.7868(9)
_cell_length_b 8.6947(4)
_cell_length_c 23.9456(8)
_cell_measurement_reflns_used 3408
_cell_measurement_temperature 173(2)
_cell_measurement_theta_max 27.49
_cell_measurement_theta_min 2.69
_cell_measurement_wavelength 0.71073
_cell_volume 5025.3(3)
_computing_cell_refinement 'HKL Scalepack (Otwinowski & Minor 1997)'
_computing_data_collection 'Collect (Bruker AXS BV, 1997-2004)'
_computing_data_reduction 'HKL Denzo and Scalepack (Otwinowski & Minor 1997)'
_computing_molecular_graphics 'Ortep-3 for Windows (Farrugia, 1997)'
_computing_publication_material 'WinGX publication routines (Farrugia, 1999)'
_computing_structure_refinement 'SHELXL-97 (Sheldrick, 2008)'
_computing_structure_solution 'SHELXS-86 (Sheldrick, 1986)'
_diffrn_ambient_temperature 173(2)
_diffrn_detector 'CCD plate'
_diffrn_detector_area_resol_mean 9
_diffrn_measured_fraction_theta_full 0.998
_diffrn_measured_fraction_theta_max 0.998
_diffrn_measurement_device '95mm CCD camera on \k-goniostat'
_diffrn_measurement_device_type KappaCCD
_diffrn_measurement_method 'CCD rotation images, thick slices'
_diffrn_orient_matrix_UB_11 -0.02123
_diffrn_orient_matrix_UB_12 0.04374
_diffrn_orient_matrix_UB_13 -0.037151
_diffrn_orient_matrix_UB_21 0.022001
_diffrn_orient_matrix_UB_22 0.097179
_diffrn_orient_matrix_UB_23 0.007849
_diffrn_orient_matrix_UB_31 0.027959
_diffrn_orient_matrix_UB_32 -0.043256
_diffrn_orient_matrix_UB_33 -0.019933
_diffrn_radiation_monochromator graphite
_diffrn_radiation_probe x-ray
_diffrn_radiation_type MoK\a
_diffrn_radiation_wavelength 0.71073
_diffrn_reflns_av_R_equivalents 0.0811
_diffrn_reflns_av_unetI/netI 0.0511
_diffrn_reflns_limit_h_max 32
_diffrn_reflns_limit_h_min -31
_diffrn_reflns_limit_k_max 11
_diffrn_reflns_limit_k_min -10
_diffrn_reflns_limit_l_max 31
_diffrn_reflns_limit_l_min -30
_diffrn_reflns_number 33551
_diffrn_reflns_theta_full 27.49
_diffrn_reflns_theta_max 27.49
_diffrn_reflns_theta_min 2.69
_diffrn_source 'Enraf Nonius FR590'
_diffrn_standards_number 0
_exptl_absorpt_coefficient_mu 6.771
_exptl_absorpt_correction_T_max 0.337
_exptl_absorpt_correction_T_min 0.245
_exptl_absorpt_correction_type multi-scan
_exptl_absorpt_process_details
;
        [c.f. r.h. blessing, acta cryst. (1995), a51, 33-38]
;
_exptl_crystal_colour orange
_exptl_crystal_density_diffrn 2.052
_exptl_crystal_density_method 'not measured'
_exptl_crystal_description prism
_exptl_crystal_F_000 2928
_exptl_crystal_size_max 0.2
_exptl_crystal_size_mid 0.15
_exptl_crystal_size_min 0.1
_refine_diff_density_max 2.29
_refine_diff_density_min -1.334
_refine_diff_density_rms 0.196
_refine_ls_extinction_method none
_refine_ls_goodness_of_fit_ref 1.051
_refine_ls_hydrogen_treatment constr
_refine_ls_matrix_type full
_refine_ls_number_constraints 0
_refine_ls_number_parameters 342
_refine_ls_number_reflns 5750
_refine_ls_number_restraints 75
_refine_ls_restrained_S_all 1.045
_refine_ls_R_factor_all 0.0698
_refine_ls_R_factor_gt 0.0452
_refine_ls_shift/su_max 0
_refine_ls_shift/su_mean 0
_refine_ls_structure_factor_coef Fsqd
_refine_ls_weighting_details 'calc w=1/[\s^2^(Fo^2^)+(0.0684P)^2^+2.3469P] where P=(Fo^2^+2Fc^2^)/3'
_refine_ls_weighting_scheme calc
_refine_ls_wR_factor_gt 0.1066
_refine_ls_wR_factor_ref 0.1172
_reflns_number_gt 4325
_reflns_number_total 5750
_reflns_threshold_expression >2\s(I)
_cod_data_source_file c7dt02229h2.cif
_cod_data_source_block shelx_CCDC1
_cod_original_sg_symbol_Hall '-c 2yc'
_cod_original_sg_symbol_H-M C2/c
_cod_database_code 7702136

loop_
_symmetry_equiv_pos_as_xyz
'x, y, z'
'-x, y, -z+1/2'
'x+1/2, y+1/2, z'
'-x+1/2, y+1/2, -z+1/2'
'-x, -y, -z'
'x, -y, z-1/2'
'-x+1/2, -y+1/2, -z'
'x+1/2, -y+1/2, z-1/2'

loop_
_atom_site_label
_atom_site_type_symbol
_atom_site_fract_x
_atom_site_fract_y
_atom_site_fract_z
_atom_site_U_iso_or_equiv
_atom_site_adp_type
_atom_site_occupancy
_atom_site_symmetry_multiplicity
_atom_site_calc_flag
_atom_site_refinement_flags
Au Au 0.125864(9) 0.14116(3) 0.003035(10) 0.03079(10) Uani 1 1 d .
Cu Cu 0.05670(3) 0.77015(10) 0.29179(3) 0.0340(2) Uani 1 1 d .
C1 C 0.1568(3) -0.0755(8) -0.0020(3) 0.0332(13) Uani 1 1 d U
C2 C 0.1532(3) -0.1544(7) -0.0528(3) 0.0360(14) Uani 1 1 d U
C3 C 0.1712(3) -0.3033(8) -0.0555(3) 0.0404(15) Uani 1 1 d U
C4 C 0.1952(3) -0.3810(8) -0.0063(3) 0.0391(15) Uani 1 1 d U
C5 C 0.1997(3) -0.3069(8) 0.0463(3) 0.0378(14) Uani 1 1 d U
C6 C 0.1812(3) -0.1585(7) 0.0464(3) 0.0375(15) Uani 1 1 d U
F1 F 0.12992(17) -0.0872(5) -0.10354(18) 0.0509(10) Uani 1 1 d U
F2 F 0.16764(19) -0.3742(5) -0.1068(2) 0.0572(12) Uani 1 1 d U
F3 F 0.21382(15) -0.5248(4) -0.0084(2) 0.0517(11) Uani 1 1 d U
F4 F 0.22316(19) -0.3826(5) 0.0944(2) 0.0539(12) Uani 1 1 d U
F5 F 0.18807(18) -0.0928(5) 0.09907(18) 0.0507(10) Uani 1 1 d U
C7 C 0.0522(3) 0.6572(6) 0.0145(3) 0.0297(13) Uani 1 1 d U
C8 C 0.0491(2) 0.5881(8) -0.0367(3) 0.0301(13) Uani 1 1 d U
C9 C 0.0693(3) 0.4416(7) -0.0383(3) 0.0309(13) Uani 1 1 d U
C10 C 0.0942(3) 0.3564(7) 0.0087(3) 0.0309(13) Uani 1 1 d U
C11 C 0.0971(3) 0.4338(8) 0.0597(3) 0.0329(14) Uani 1 1 d U
C12 C 0.0768(3) 0.5790(8) 0.0637(3) 0.0346(14) Uani 1 1 d U
F6 F 0.06385(19) 0.3794(4) -0.09222(17) 0.0478(11) Uani 1 1 d U
F7 F 0.02631(18) 0.6641(4) -0.08602(17) 0.0455(10) Uani 1 1 d U
F8 F 0.03259(15) 0.8009(4) 0.01708(16) 0.0383(9) Uani 1 1 d U
F9 F 0.0804(2) 0.6468(5) 0.11531(19) 0.0542(12) Uani 1 1 d U
F10 F 0.12127(19) 0.3643(4) 0.11025(18) 0.0509(11) Uani 1 1 d U
N1 N -0.0028(2) 0.8810(6) 0.3230(2) 0.0293(11) Uani 1 1 d U
N2 N -0.0523(2) 0.8838(6) 0.2849(2) 0.0310(12) Uani 1 1 d U
C13 C 0.0023(3) 0.9508(7) 0.3733(3) 0.0340(14) Uani 1 1 d U
H13 H 0.0364 0.947 0.3994 0.041 Uiso 1 1 calc R
C14 C -0.0412(3) 1.0297(7) 0.3886(3) 0.0351(14) Uani 1 1 d U
H14 H -0.0366 1.0769 0.4243 0.042 Uiso 1 1 calc R
C15 C -0.0900(3) 1.0354(8) 0.3503(3) 0.0386(15) Uani 1 1 d U
H15 H -0.12 1.0888 0.358 0.046 Uiso 1 1 calc R
C16 C -0.0938(3) 0.9582(8) 0.2986(3) 0.0349(15) Uani 1 1 d U
H16 H -0.1277 0.9591 0.2722 0.042 Uiso 1 1 calc R
N3 N 0.0243(2) 0.5566(7) 0.2697(2) 0.0369(13) Uani 1 1 d U
C17 C 0.0477(3) 0.4258(9) 0.2893(3) 0.0518(19) Uani 1 1 d U
H17 H 0.0813 0.4292 0.3162 0.062 Uiso 1 1 calc R
C18 C 0.0241(4) 0.2766(9) 0.2712(4) 0.064(2) Uani 1 1 d U
H18 H 0.0406 0.1858 0.2872 0.076 Uiso 1 1 calc R
N4 N 0.1339(2) 0.7627(6) 0.3337(2) 0.0343(12) Uani 1 1 d U
C19 C 0.1775(3) 0.7598(7) 0.3608(3) 0.0362(15) Uani 1 1 d U
C20 C 0.2340(3) 0.7563(9) 0.3960(3) 0.053(2) Uani 1 1 d U
H20A H 0.2341 0.7928 0.4339 0.08 Uiso 1 1 calc R
H20B H 0.2573 0.821 0.3791 0.08 Uiso 1 1 calc R
H20C H 0.2478 0.6527 0.3982 0.08 Uiso 1 1 calc R
N5 N 0.2770(6) 0.622(2) 0.2665(6) 0.078(4) Uani 0.5 1 d PU
C21 C 0.2376(7) 0.582(3) 0.2513(8) 0.078(4) Uani 0.5 1 d PU
C22 C 0.1839(6) 0.545(3) 0.2253(7) 0.078(4) Uani 0.5 1 d PU
H22A H 0.1789 0.5528 0.1845 0.117 Uiso 0.5 1 calc PR
H22B H 0.1593 0.6158 0.2379 0.117 Uiso 0.5 1 calc PR
H22C H 0.176 0.4424 0.2355 0.117 Uiso 0.5 1 calc PR

loop_
_atom_site_aniso_label
_atom_site_aniso_U_11
_atom_site_aniso_U_22
_atom_site_aniso_U_33
_atom_site_aniso_U_23
_atom_site_aniso_U_13
_atom_site_aniso_U_12
Au 0.02942(15) 0.02064(14) 0.04403(17) 0.00079(11) 0.01195(11) 0.00014(10)
Cu 0.0350(4) 0.0368(5) 0.0290(4) 0.0030(3) 0.0047(3) 0.0031(4)
C1 0.032(3) 0.021(3) 0.050(3) 0.004(3) 0.017(3) 0.003(3)
C2 0.030(3) 0.029(3) 0.052(4) 0.003(3) 0.014(3) -0.002(3)
C3 0.034(3) 0.027(3) 0.061(4) -0.007(3) 0.012(3) -0.002(3)
C4 0.023(3) 0.029(4) 0.068(4) 0.001(3) 0.017(3) -0.003(3)
C5 0.029(3) 0.030(3) 0.059(4) 0.009(3) 0.019(3) 0.000(3)
C6 0.035(3) 0.029(4) 0.052(4) -0.001(3) 0.017(3) -0.002(3)
F1 0.054(3) 0.042(2) 0.053(3) 0.002(2) 0.006(2) 0.009(2)
F2 0.055(3) 0.044(3) 0.069(3) -0.021(2) 0.008(2) 0.005(2)
F3 0.042(2) 0.0166(19) 0.099(3) -0.001(2) 0.022(2) 0.0059(17)
F4 0.060(3) 0.043(3) 0.062(3) 0.018(2) 0.019(2) 0.013(2)
F5 0.061(3) 0.044(2) 0.049(2) 0.001(2) 0.017(2) 0.009(2)
C7 0.031(3) 0.015(3) 0.044(3) -0.004(2) 0.011(3) -0.005(2)
C8 0.027(3) 0.025(3) 0.038(3) 0.002(3) 0.006(3) 0.000(3)
C9 0.038(3) 0.022(3) 0.035(3) -0.001(2) 0.013(3) 0.000(3)
C10 0.029(3) 0.025(3) 0.041(3) 0.006(3) 0.013(3) -0.001(3)
C11 0.034(3) 0.031(3) 0.035(3) 0.000(3) 0.009(3) -0.001(3)
C12 0.038(3) 0.030(3) 0.035(3) -0.004(3) 0.006(3) -0.004(3)
F6 0.075(3) 0.035(2) 0.033(2) -0.0063(17) 0.013(2) 0.011(2)
F7 0.060(3) 0.035(2) 0.040(2) 0.0102(17) 0.0082(19) 0.0114(19)
F8 0.041(2) 0.0209(18) 0.053(2) -0.0050(17) 0.0120(17) 0.0049(16)
F9 0.076(3) 0.044(3) 0.040(2) -0.0125(19) 0.007(2) 0.006(2)
F10 0.069(3) 0.035(2) 0.042(2) 0.0032(18) -0.001(2) 0.003(2)
N1 0.030(3) 0.028(3) 0.028(3) 0.000(2) 0.003(2) -0.002(2)
N2 0.033(3) 0.030(3) 0.031(3) -0.002(2) 0.010(2) -0.002(2)
C13 0.043(3) 0.029(4) 0.028(3) 0.002(3) 0.004(3) -0.007(3)
C14 0.050(4) 0.024(3) 0.034(3) -0.008(3) 0.016(3) -0.011(3)
C15 0.045(4) 0.030(4) 0.047(4) -0.004(3) 0.023(3) -0.003(3)
C16 0.032(3) 0.038(4) 0.035(3) -0.002(3) 0.007(3) -0.002(3)
N3 0.047(3) 0.036(3) 0.027(3) -0.002(2) 0.006(2) 0.007(3)
C17 0.070(5) 0.043(4) 0.040(4) 0.008(3) 0.007(4) 0.015(4)
C18 0.107(7) 0.028(4) 0.057(5) 0.004(3) 0.020(4) 0.011(4)
N4 0.035(3) 0.039(3) 0.029(3) -0.001(2) 0.007(2) 0.005(3)
C19 0.041(3) 0.025(4) 0.042(4) 0.002(3) 0.006(3) 0.000(3)
C20 0.049(4) 0.046(5) 0.055(5) 0.006(4) -0.011(3) -0.013(4)
N5 0.042(5) 0.144(11) 0.046(6) -0.021(6) 0.005(4) 0.036(7)
C21 0.042(5) 0.144(11) 0.046(6) -0.021(6) 0.005(4) 0.036(7)
C22 0.042(5) 0.144(11) 0.046(6) -0.021(6) 0.005(4) 0.036(7)

loop_
_atom_type_symbol
_atom_type_description
_atom_type_scat_dispersion_real
_atom_type_scat_dispersion_imag
_atom_type_scat_source
C C 0.0033 0.0016 'International Tables Vol C Tables 4.2.6.8 and 6.1.1.4'
H H 0 0 'International Tables Vol C Tables 4.2.6.8 and 6.1.1.4'
Au Au -2.0133 8.8022 'International Tables Vol C Tables 4.2.6.8 and 6.1.1.4'
Cu Cu 0.3201 1.2651 'International Tables Vol C Tables 4.2.6.8 and 6.1.1.4'
F F 0.0171 0.0103 'International Tables Vol C Tables 4.2.6.8 and 6.1.1.4'
N N 0.0061 0.0033 'International Tables Vol C Tables 4.2.6.8 and 6.1.1.4'

loop_
_geom_angle_atom_site_label_1
_geom_angle_atom_site_label_2
_geom_angle_atom_site_label_3
_geom_angle
_geom_angle_site_symmetry_1
_geom_angle_site_symmetry_3
C10 Au C1 179.2(2) . .
N4 Cu N1 122.3(2) . .
N4 Cu N3 112.6(2) . .
N1 Cu N3 104.4(2) . .
N4 Cu N2 108.7(2) . 2
N1 Cu N2 101.7(2) . 2
N3 Cu N2 105.5(2) . 2
N4 Cu Cu 170.28(16) . 2
N1 Cu Cu 66.83(14) . 2
N3 Cu Cu 65.29(15) . 2
N2 Cu Cu 64.13(14) 2 2
C2 C1 C6 114.1(6) . .
C2 C1 Au 124.0(5) . .
C6 C1 Au 121.9(5) . .
F1 C2 C3 116.2(6) . .
F1 C2 C1 120.3(6) . .
C3 C2 C1 123.5(7) . .
F2 C3 C4 118.6(6) . .
F2 C3 C2 120.9(7) . .
C4 C3 C2 120.4(7) . .
F3 C4 C3 121.0(7) . .
F3 C4 C5 120.5(7) . .
C3 C4 C5 118.5(6) . .
F4 C5 C6 122.7(7) . .
F4 C5 C4 118.6(6) . .
C6 C5 C4 118.7(7) . .
F5 C6 C5 115.3(6) . .
F5 C6 C1 119.9(6) . .
C5 C6 C1 124.8(7) . .
F8 C7 C8 120.5(6) . .
F8 C7 C12 120.9(6) . .
C8 C7 C12 118.6(6) . .
C7 C8 F7 119.9(6) . .
C7 C8 C9 119.5(6) . .
F7 C8 C9 120.6(6) . .
C10 C9 C8 125.2(6) . .
C10 C9 F6 119.2(5) . .
C8 C9 F6 115.6(5) . .
C9 C10 C11 112.7(6) . .
C9 C10 Au 123.1(5) . .
C11 C10 Au 124.1(5) . .
F10 C11 C12 116.1(6) . .
F10 C11 C10 119.5(6) . .
C12 C11 C10 124.4(6) . .
F9 C12 C11 121.1(6) . .
F9 C12 C7 119.3(6) . .
C11 C12 C7 119.6(6) . .
C13 N1 N2 119.3(5) . .
C13 N1 Cu 128.3(4) . .
N2 N1 Cu 112.4(4) . .
C16 N2 N1 118.6(5) . .
C16 N2 Cu 124.8(4) . 2
N1 N2 Cu 116.6(4) . 2
N1 C13 C14 122.8(6) . .
N1 C13 H13 118.6 . .
C14 C13 H13 118.6 . .
C15 C14 C13 117.9(6) . .
C15 C14 H14 121 . .
C13 C14 H14 121 . .
C14 C15 C16 117.3(6) . .
C14 C15 H15 121.4 . .
C16 C15 H15 121.4 . .
N2 C16 C15 124.1(6) . .
N2 C16 H16 118 . .
C15 C16 H16 118 . .
C17 N3 N3 120.0(4) . 2
C17 N3 Cu 125.3(5) . .
N3 N3 Cu 114.60(15) 2 .
N3 C17 C18 123.6(7) . .
N3 C17 H17 118.2 . .
C18 C17 H17 118.2 . .
C18 C18 C17 116.3(4) 2 .
C18 C18 H18 121.9 2 .
C17 C18 H18 121.9 . .
C19 N4 Cu 175.8(6) . .
N4 C19 C20 179.9(10) . .
C19 C20 H20A 109.5 . .
C19 C20 H20B 109.5 . .
H20A C20 H20B 109.5 . .
C19 C20 H20C 109.5 . .
H20A C20 H20C 109.5 . .
H20B C20 H20C 109.5 . .
N5 C21 C22 172(3) . .
C21 C22 H22A 109.5 . .
C21 C22 H22B 109.5 . .
H22A C22 H22B 109.5 . .
C21 C22 H22C 109.5 . .
H22A C22 H22C 109.5 . .
H22B C22 H22C 109.5 . .

loop_
_geom_bond_atom_site_label_1
_geom_bond_atom_site_label_2
_geom_bond_distance
_geom_bond_site_symmetry_2
Au C10 2.046(6) .
Au C1 2.048(6) .
Cu N4 1.950(5) .
Cu N1 2.041(5) .
Cu N3 2.044(6) .
Cu N2 2.065(5) 2
Cu Cu 3.0574(14) 2
C1 C2 1.382(10) .
C1 C6 1.384(10) .
C2 F1 1.353(8) .
C2 C3 1.376(9) .
C3 F2 1.358(8) .
C3 C4 1.370(10) .
C4 F3 1.337(7) .
C4 C5 1.396(11) .
C5 F4 1.340(8) .
C5 C6 1.370(9) .
C6 F5 1.358(8) .
C7 F8 1.347(7) .
C7 C8 1.351(9) .
C7 C12 1.377(9) .
C8 F7 1.359(7) .
C8 C9 1.373(9) .
C9 C10 1.372(9) .
C9 F6 1.377(7) .
C10 C11 1.380(9) .
C11 F10 1.364(7) .
C11 C12 1.370(9) .
C12 F9 1.355(8) .
N1 C13 1.328(8) .
N1 N2 1.354(7) .
N2 C16 1.318(8) .
N2 Cu 2.065(5) 2
C13 C14 1.398(9) .
C13 H13 0.93 .
C14 C15 1.342(9) .
C14 H14 0.93 .
C15 C16 1.393(9) .
C15 H15 0.93 .
C16 H16 0.93 .
N3 C17 1.314(9) .
N3 N3 1.350(10) 2
C17 C18 1.448(12) .
C17 H17 0.93 .
C18 C18 1.382(17) 2
C18 H18 0.93 .
N4 C19 1.128(8) .
C19 C20 1.461(9) .
C20 H20A 0.96 .
C20 H20B 0.96 .
C20 H20C 0.96 .
N5 C21 1.02(2) .
C21 C22 1.37(2) .
C22 H22A 0.96 .
C22 H22B 0.96 .
C22 H22C 0.96 .
